data_1511469
loop_
_publ_author_name
'Schnick, W.'
'Knyrim, J.S.'
'Roemer, S.R.'
'Huppertz, H.'

_publ_section_title
;
 High pressure synthesis and characterization of the alkaline earth borate
 beta-Ba B4 O7
;
_journal_name_full 'Solid State Sciences'
_journal_page_first 336
_journal_page_last 342
_journal_paper_doi 10.1016/j.solidstatesciences.2008.07.015
_journal_volume 11
_journal_year 2009
_chemical_formula_sum 'B4 Ba O7'
_chemical_name_systematic 'Ba (B4 O7)'
_space_group_IT_number 62
_symmetry_space_group_name_Hall '-P 2bc 2a'
_symmetry_space_group_name_H-M 'P m n b'
_cell_angle_alpha 90
_cell_angle_beta 90
_cell_angle_gamma 90
_cell_formula_units_Z 4
_cell_length_a 10.994
_cell_length_b 9.017
_cell_length_c 4.3073
_cell_volume 426.995
_citation_journal_id_ASTM SSSCFJ
_cod_data_source_file boron4-x_1.cif
_cod_data_source_block B4Ba1O7
_cod_original_cell_volume 426.9952
_cod_original_sg_symbol_Hall '-P 2ac 2n (y,-x,z)'
_cod_original_formula_sum 'B4 Ba1 O7'
_cod_database_code 1511469

loop_
_symmetry_equiv_pos_as_xyz
x,y,z
-x,-y+1/2,z+1/2
-x+1/2,y+1/2,-z+1/2
x+1/2,-y,-z
-x,-y,-z
x,y-1/2,-z-1/2
x-1/2,-y-1/2,z-1/2
-x-1/2,y,z

loop_
_atom_site_label
_atom_site_type_symbol
_atom_site_fract_x
_atom_site_fract_y
_atom_site_fract_z
_atom_site_occupancy
_atom_site_U_iso_or_equiv
O1 O-2 0.46252 0.19523 0.8764 1 0.0
B2 B+3 0.37379 0.58942 0.7942 1 0.0
B1 B+3 0.49945 0.34251 0.7207 1 0.0
O4 O-2 0.39364 0.60853 1.1268 1 0.0
Ba1 Ba+2 0.25 0.352828 0.23024 1 0.0
O2 O-2 0.25 0.13454 -0.2136 1 0.0
O3 O-2 0.39475 0.43621 0.7049 1 0.0
